data_7153712
loop_
_publ_author_name
'Ueta, Shoko'
'Hida, Kazuo'
'Nishiuchi, Masaki'
'Kawamura, Yasuhiko'

_publ_section_title
;
 Regioisomeric allene dimer formation by the reaction of
 tetraarylbutatrienes with tetracyanoethene.
;
_journal_issue 17
_journal_name_full 'Organic &amp; biomolecular chemistry'
_journal_page_first 2784
_journal_page_last 2791
_journal_paper_doi 10.1039/c3ob42574f
_journal_volume 12
_journal_year 2014
_chemical_formula_moiety 'C38 H28 N4 O4'
_chemical_formula_sum 'C38 H28 N4 O4'
_chemical_formula_weight 604.66
_space_group_IT_number 60
_symmetry_cell_setting orthorhombic
_symmetry_Int_Tables_number 60
_symmetry_space_group_name_Hall '-P 2n 2ab'
_symmetry_space_group_name_H-M 'P b c n'
_atom_sites_solution_hydrogens geom
_atom_sites_solution_primary direct
_atom_sites_solution_secondary difmap
_cell_angle_alpha 90.0000
_cell_angle_beta 90.0000
_cell_angle_gamma 90.0000
_cell_formula_units_Z 8
_cell_length_a 23.3123(4)
_cell_length_b 14.7753(2)
_cell_length_c 18.2560(3)
_cell_measurement_reflns_used 54851
_cell_measurement_temperature 106
_cell_measurement_theta_max 68.22
_cell_measurement_theta_min 2.99
_cell_volume 6288.21(17)
_computing_cell_refinement 'RAPID AUTO'
_computing_data_collection 'RAPID AUTO (Rigaku, ????)'
_computing_data_reduction 'RAPID AUTO'
_computing_molecular_graphics 'CrystalStructure 4.0'
_computing_publication_material 'CrystalStructure 4.0 (Rigaku, 2010)'
_computing_structure_refinement 'SHELXL97 (Sheldrick, 2008)'
_computing_structure_solution 'SIR2004 (Burla, et al., 2005)'
_diffrn_ambient_temperature 106
_diffrn_detector_area_resol_mean 10.000
_diffrn_measured_fraction_theta_full 1.000
_diffrn_measured_fraction_theta_max 1.000
_diffrn_measurement_device_type 'Rigaku R-AXIS RAPID'
_diffrn_measurement_method \w
_diffrn_radiation_type 'Cu K\a'
_diffrn_radiation_wavelength 1.54187
_diffrn_reflns_av_R_equivalents 0.0460
_diffrn_reflns_limit_h_max 27
_diffrn_reflns_limit_h_min -28
_diffrn_reflns_limit_k_max 17
_diffrn_reflns_limit_k_min -17
_diffrn_reflns_limit_l_max 21
_diffrn_reflns_limit_l_min -21
_diffrn_reflns_number 69390
_diffrn_reflns_theta_full 68.23
_diffrn_reflns_theta_max 68.23
_diffrn_standards_number 0
_exptl_absorpt_coefficient_mu 0.681
_exptl_absorpt_correction_T_max 0.956
_exptl_absorpt_correction_T_min 0.809
_exptl_absorpt_correction_type multi-scan
_exptl_absorpt_process_details 'ABSCOR (Rigaku, 1995)'
_exptl_crystal_colour red
_exptl_crystal_density_diffrn 1.277
_exptl_crystal_density_method 'not measured'
_exptl_crystal_description block
_exptl_crystal_F_000 2528.00
_exptl_crystal_size_max 0.200
_exptl_crystal_size_mid 0.168
_exptl_crystal_size_min 0.066
_refine_diff_density_max 0.200
_refine_diff_density_min -0.210
_refine_ls_extinction_method none
_refine_ls_goodness_of_fit_ref 1.072
_refine_ls_hydrogen_treatment constr
_refine_ls_number_parameters 419
_refine_ls_number_reflns 5755
_refine_ls_number_restraints 0
_refine_ls_R_factor_gt 0.0375
_refine_ls_shift/su_max 0.001
_refine_ls_structure_factor_coef Fsqd
_refine_ls_weighting_details 'w = 1/[\s^2^(Fo^2^)+(0.0474P)^2^+1.1862P] where P=(Fo^2^+2Fc^2^)/3'
_refine_ls_weighting_scheme calc
_refine_ls_wR_factor_ref 0.0994
_reflns_number_gt 4668
_reflns_number_total 5755
_reflns_threshold_expression F^2^>2.0\s(F^2^)
_cod_data_source_file c3ob42574f2.cif
_cod_data_source_block KH315_101227
_cod_original_cell_volume 6288.19(18)
_cod_database_code 7153712

loop_
_symmetry_equiv_pos_site_id
_symmetry_equiv_pos_as_xyz
1 +X,+Y,+Z
2 1/2-X,1/2+Y,+Z
3 +X,-Y,1/2+Z
4 1/2-X,1/2-Y,1/2+Z
5 -X,-Y,-Z
6 1/2+X,1/2-Y,-Z
7 -X,+Y,1/2-Z
8 1/2+X,1/2+Y,1/2-Z

loop_
_atom_site_label
_atom_site_type_symbol
_atom_site_fract_x
_atom_site_fract_y
_atom_site_fract_z
_atom_site_U_iso_or_equiv
_atom_site_adp_type
_atom_site_occupancy
_atom_site_symmetry_multiplicity
_atom_site_calc_flag
_atom_site_refinement_flags
O1 O 0.18474(4) 0.06219(8) 0.25188(6) 0.0357(3) Uani 1.0 8 d .
O2 O 0.48883(4) 0.72190(7) 0.35166(6) 0.0364(3) Uani 1.0 8 d .
O3 O 0.69835(4) 0.16363(7) 0.44111(6) 0.0353(3) Uani 1.0 8 d .
O4 O 0.36105(4) 0.12099(8) 0.72603(6) 0.0345(3) Uani 1.0 8 d .
N9 N 0.35177(5) 0.43789(9) 0.49922(8) 0.0341(3) Uani 1.0 8 d .
N14 N 0.40931(6) -0.03649(9) 0.38549(8) 0.0373(4) Uani 1.0 8 d .
N39 N 0.32306(5) 0.35763(9) 0.28152(7) 0.0340(4) Uani 1.0 8 d .
N41 N 0.55738(5) 0.11093(9) 0.30929(8) 0.0369(4) Uani 1.0 8 d .
C2 C 0.36706(6) 0.18852(10) 0.50433(8) 0.0256(4) Uani 1.0 8 d .
C3 C 0.64757(6) 0.20958(11) 0.43537(9) 0.0306(4) Uani 1.0 8 d .
C5 C 0.59373(6) 0.31816(10) 0.36580(9) 0.0301(4) Uani 1.0 8 d .
C6 C 0.48814(6) 0.44255(10) 0.37980(8) 0.0268(4) Uani 1.0 8 d .
C7 C 0.32826(6) 0.14484(10) 0.30285(8) 0.0284(4) Uani 1.0 8 d .
C8 C 0.31181(7) 0.14262(13) 0.76924(9) 0.0405(5) Uani 1.0 8 d .
C10 C 0.64429(6) 0.27224(10) 0.37857(9) 0.0312(4) Uani 1.0 8 d .
C11 C 0.36028(6) 0.14630(10) 0.65433(8) 0.0288(4) Uani 1.0 8 d .
C12 C 0.43031(6) 0.03308(11) 0.37733(8) 0.0295(4) Uani 1.0 8 d .
C13 C 0.44390(7) 0.76566(11) 0.31104(10) 0.0401(4) Uani 1.0 8 d .
C15 C 0.45747(6) 0.11967(10) 0.36975(8) 0.0271(4) Uani 1.0 8 d .
C16 C 0.70006(7) 0.08885(12) 0.49122(10) 0.0432(5) Uani 1.0 8 d .
C17 C 0.51351(6) 0.11785(10) 0.33684(8) 0.0291(4) Uani 1.0 8 d .
C18 C 0.40817(6) 0.13361(10) 0.53839(8) 0.0292(4) Uani 1.0 8 d .
C19 C 0.48616(6) 0.63058(10) 0.35824(8) 0.0300(4) Uani 1.0 8 d .
C20 C 0.52935(6) 0.49941(10) 0.41282(8) 0.0297(4) Uani 1.0 8 d .
C21 C 0.48931(6) 0.34498(10) 0.39176(8) 0.0265(4) Uani 1.0 8 d .
C22 C 0.60094(6) 0.19629(10) 0.48172(9) 0.0301(4) Uani 1.0 8 d .
C23 C 0.32104(6) 0.15922(10) 0.37751(8) 0.0264(4) Uani 1.0 8 d .
C24 C 0.55015(6) 0.24209(10) 0.46763(8) 0.0287(4) Uani 1.0 8 d .
C25 C 0.44117(6) 0.29159(10) 0.39110(8) 0.0260(4) Uani 1.0 8 d .
C26 C 0.37688(6) 0.31386(10) 0.40205(8) 0.0262(4) Uani 1.0 8 d .
C27 C 0.31934(6) 0.20240(10) 0.62236(8) 0.0296(4) Uani 1.0 8 d .
C28 C 0.36318(6) 0.38241(10) 0.45795(8) 0.0275(4) Uani 1.0 8 d .
C29 C 0.52845(6) 0.59139(10) 0.40201(9) 0.0316(4) Uani 1.0 8 d .
C30 C 0.54500(6) 0.30134(10) 0.40874(8) 0.0269(4) Uani 1.0 8 d .
C31 C 0.44714(6) 0.48408(10) 0.33461(8) 0.0301(4) Uani 1.0 8 d .
C32 C 0.34592(6) 0.33818(10) 0.33485(9) 0.0272(4) Uani 1.0 8 d .
C33 C 0.32313(6) 0.22295(10) 0.54842(8) 0.0284(4) Uani 1.0 8 d .
C34 C 0.28462(6) 0.11096(10) 0.25888(9) 0.0289(4) Uani 1.0 8 d .
C35 C 0.23176(6) 0.09131(10) 0.28994(8) 0.0297(4) Uani 1.0 8 d .
C36 C 0.43019(6) 0.19593(10) 0.39257(8) 0.0264(4) Uani 1.0 8 d .
C37 C 0.44547(6) 0.57631(10) 0.32385(9) 0.0309(4) Uani 1.0 8 d .
C38 C 0.22428(6) 0.10173(11) 0.36511(9) 0.0332(4) Uani 1.0 8 d .
C40 C 0.36852(6) 0.20520(10) 0.42194(8) 0.0260(4) Uani 1.0 8 d .
C42 C 0.26821(6) 0.13487(10) 0.40836(9) 0.0310(4) Uani 1.0 8 d .
C43 C 0.40506(6) 0.11305(10) 0.61185(8) 0.0305(4) Uani 1.0 8 d .
C44 C 0.19152(7) 0.04325(11) 0.17549(9) 0.0374(4) Uani 1.0 8 d .
H5 H 0.5919 0.3616 0.3275 0.0361 Uiso 1.0 8 calc R
H7 H 0.3643 0.1586 0.2812 0.0341 Uiso 1.0 8 calc R
H8A H 0.3085 0.2085 0.7738 0.0486 Uiso 1.0 8 calc R
H8B H 0.3159 0.1157 0.8180 0.0486 Uiso 1.0 8 calc R
H8C H 0.2773 0.1185 0.7455 0.0486 Uiso 1.0 8 calc R
H10 H 0.6768 0.2834 0.3486 0.0374 Uiso 1.0 8 calc R
H13A H 0.4435 0.7425 0.2607 0.0482 Uiso 1.0 8 calc R
H13B H 0.4507 0.8311 0.3103 0.0482 Uiso 1.0 8 calc R
H13C H 0.4069 0.7532 0.3344 0.0482 Uiso 1.0 8 calc R
H16A H 0.7371 0.0578 0.4869 0.0519 Uiso 1.0 8 calc R
H16B H 0.6690 0.0465 0.4796 0.0519 Uiso 1.0 8 calc R
H16C H 0.6953 0.1112 0.5414 0.0519 Uiso 1.0 8 calc R
H18 H 0.4389 0.1100 0.5101 0.0351 Uiso 1.0 8 calc R
H20 H 0.5582 0.4736 0.4431 0.0357 Uiso 1.0 8 calc R
H22 H 0.6038 0.1565 0.5224 0.0362 Uiso 1.0 8 calc R
H24 H 0.5181 0.2328 0.4989 0.0344 Uiso 1.0 8 calc R
H27 H 0.2890 0.2265 0.6511 0.0355 Uiso 1.0 8 calc R
H29 H 0.5567 0.6285 0.4244 0.0380 Uiso 1.0 8 calc R
H31 H 0.4195 0.4472 0.3106 0.0361 Uiso 1.0 8 calc R
H33 H 0.2951 0.2615 0.5271 0.0341 Uiso 1.0 8 calc R
H34 H 0.2909 0.1014 0.2081 0.0346 Uiso 1.0 8 calc R
H37 H 0.4169 0.6025 0.2934 0.0370 Uiso 1.0 8 calc R
H38 H 0.1887 0.0859 0.3869 0.0399 Uiso 1.0 8 calc R
H42 H 0.2625 0.1412 0.4596 0.0372 Uiso 1.0 8 calc R
H43 H 0.4336 0.0760 0.6336 0.0366 Uiso 1.0 8 calc R
H44A H 0.1549 0.0225 0.1552 0.0448 Uiso 1.0 8 calc R
H44B H 0.2206 -0.0040 0.1690 0.0448 Uiso 1.0 8 calc R
H44C H 0.2037 0.0983 0.1500 0.0448 Uiso 1.0 8 calc R

loop_
_atom_site_aniso_label
_atom_site_aniso_U_11
_atom_site_aniso_U_22
_atom_site_aniso_U_33
_atom_site_aniso_U_12
_atom_site_aniso_U_13
_atom_site_aniso_U_23
O1 0.0269(6) 0.0429(7) 0.0372(7) -0.0093(5) -0.0042(5) -0.0019(6)
O2 0.0396(6) 0.0248(6) 0.0449(7) 0.0034(5) -0.0053(5) 0.0015(5)
O3 0.0219(5) 0.0364(7) 0.0475(7) 0.0039(5) -0.0006(5) 0.0074(6)
O4 0.0289(6) 0.0431(7) 0.0314(6) 0.0035(5) 0.0027(5) 0.0026(5)
N9 0.0266(7) 0.0332(8) 0.0426(8) 0.0004(6) -0.0004(6) -0.0025(7)
N14 0.0393(8) 0.0299(8) 0.0427(9) -0.0016(7) 0.0028(7) -0.0022(7)
N39 0.0290(7) 0.0318(8) 0.0413(9) 0.0002(6) -0.0028(6) 0.0008(7)
N41 0.0271(7) 0.0412(9) 0.0422(9) 0.0017(6) 0.0017(6) -0.0040(7)
C2 0.0209(7) 0.0242(8) 0.0318(9) -0.0015(6) 0.0001(6) -0.0008(7)
C3 0.0194(7) 0.0314(9) 0.0410(9) 0.0002(6) -0.0015(7) -0.0010(7)
C5 0.0251(8) 0.0287(9) 0.0365(9) -0.0022(6) -0.0002(7) 0.0026(7)
C6 0.0209(7) 0.0270(8) 0.0326(8) -0.0004(6) 0.0024(6) 0.0006(7)
C7 0.0221(7) 0.0274(9) 0.0357(9) -0.0002(6) 0.0014(7) -0.0009(7)
C8 0.0329(9) 0.0518(12) 0.0368(10) 0.0039(8) 0.0063(7) 0.0031(8)
C10 0.0225(7) 0.0309(9) 0.0402(9) -0.0021(7) 0.0036(7) 0.0016(7)
C11 0.0254(8) 0.0309(9) 0.0300(9) -0.0035(7) -0.0003(7) 0.0001(7)
C12 0.0253(8) 0.0291(9) 0.0340(9) 0.0039(7) 0.0012(7) -0.0034(7)
C13 0.0435(10) 0.0308(10) 0.0462(11) 0.0100(8) -0.0029(8) 0.0022(8)
C15 0.0215(7) 0.0265(8) 0.0332(9) 0.0004(6) -0.0003(6) 0.0007(7)
C16 0.0279(9) 0.0439(11) 0.0578(12) 0.0077(8) -0.0006(8) 0.0169(9)
C17 0.0264(8) 0.0262(9) 0.0347(9) 0.0022(7) -0.0018(7) -0.0008(7)
C18 0.0228(7) 0.0294(9) 0.0355(9) 0.0020(6) 0.0014(7) -0.0022(7)
C19 0.0285(8) 0.0259(9) 0.0357(9) 0.0018(7) 0.0033(7) 0.0003(7)
C20 0.0224(7) 0.0308(9) 0.0360(9) 0.0006(7) -0.0018(7) 0.0005(7)
C21 0.0229(7) 0.0295(9) 0.0270(8) 0.0002(6) 0.0008(6) -0.0013(7)
C22 0.0255(8) 0.0302(9) 0.0347(9) -0.0010(7) -0.0036(7) 0.0021(7)
C23 0.0211(7) 0.0230(8) 0.0352(9) 0.0004(6) -0.0012(6) -0.0002(7)
C24 0.0230(7) 0.0292(9) 0.0340(9) -0.0021(7) 0.0004(7) -0.0015(7)
C25 0.0216(7) 0.0265(8) 0.0301(9) 0.0024(6) 0.0003(6) 0.0002(7)
C26 0.0198(7) 0.0248(8) 0.0340(9) 0.0011(6) -0.0003(6) -0.0005(7)
C27 0.0224(7) 0.0307(9) 0.0358(9) 0.0001(7) 0.0024(7) -0.0031(7)
C28 0.0191(7) 0.0269(9) 0.0364(9) 0.0006(6) -0.0013(7) 0.0031(7)
C29 0.0283(8) 0.0297(9) 0.0369(9) -0.0018(7) -0.0025(7) -0.0017(7)
C30 0.0217(7) 0.0253(8) 0.0336(9) -0.0008(6) -0.0014(6) -0.0010(7)
C31 0.0230(8) 0.0321(9) 0.0353(9) -0.0027(7) -0.0019(7) 0.0022(7)
C32 0.0203(7) 0.0242(8) 0.0370(9) -0.0008(6) 0.0009(7) 0.0003(7)
C33 0.0228(7) 0.0271(9) 0.0354(9) 0.0008(6) -0.0018(7) -0.0009(7)
C34 0.0276(8) 0.0253(8) 0.0337(9) -0.0006(7) -0.0001(7) -0.0015(7)
C35 0.0256(8) 0.0253(9) 0.0383(9) -0.0038(6) -0.0044(7) 0.0014(7)
C36 0.0198(7) 0.0294(9) 0.0299(9) -0.0008(6) -0.0021(6) 0.0014(7)
C37 0.0231(8) 0.0311(9) 0.0384(9) 0.0014(7) -0.0016(7) 0.0037(7)
C38 0.0251(8) 0.0362(10) 0.0384(9) -0.0062(7) 0.0027(7) 0.0014(8)
C40 0.0203(7) 0.0232(8) 0.0347(9) 0.0002(6) 0.0001(6) 0.0004(7)
C42 0.0263(8) 0.0331(9) 0.0335(9) -0.0029(7) 0.0012(7) 0.0008(7)
C43 0.0254(8) 0.0310(9) 0.0350(9) 0.0033(7) -0.0026(7) 0.0003(7)
C44 0.0372(9) 0.0389(10) 0.0360(10) -0.0092(8) -0.0069(7) -0.0007(8)

loop_
_atom_type_symbol
_atom_type_description
_atom_type_scat_dispersion_real
_atom_type_scat_dispersion_imag
_atom_type_scat_source
C C 0.0181 0.0091
;
International Tables for Crystallography
(1992, Vol. C, Tables 4.2.6.8 and 6.1.1.4)
;
H H 0.0000 0.0000
;
International Tables for Crystallography
(1992, Vol. C, Table 6.1.1.4)
;
O O 0.0492 0.0322
;
International Tables for Crystallography
(1992, Vol. C, Tables 4.2.6.8 and 6.1.1.4)
;
N N 0.0311 0.0180
;
International Tables for Crystallography
(1992, Vol. C, Tables 4.2.6.8 and 6.1.1.4)
;

loop_
_geom_angle_atom_site_label_1
_geom_angle_atom_site_label_2
_geom_angle_atom_site_label_3
_geom_angle
_geom_angle_publ_flag
C35 O1 C44 117.92(12) yes
C13 O2 C19 117.38(12) yes
C3 O3 C16 117.05(12) yes
C8 O4 C11 117.30(12) yes
C18 C2 C33 117.14(14) yes
C18 C2 C40 121.07(13) yes
C33 C2 C40 121.70(13) yes
O3 C3 C10 115.75(13) yes
O3 C3 C22 124.00(15) yes
C10 C3 C22 120.26(14) yes
C10 C5 C30 120.69(15) yes
C20 C6 C21 120.78(13) yes
C20 C6 C31 117.02(14) yes
C21 C6 C31 122.20(13) yes
C23 C7 C34 122.22(14) yes
C3 C10 C5 119.98(14) yes
O4 C11 C27 125.14(13) yes
O4 C11 C43 115.43(13) yes
C27 C11 C43 119.43(14) yes
N14 C12 C15 177.90(16) yes
C12 C15 C17 115.13(13) yes
C12 C15 C36 120.22(13) yes
C17 C15 C36 124.65(14) yes
N41 C17 C15 175.68(16) yes
C2 C18 C43 121.60(14) yes
O2 C19 C29 115.55(13) yes
O2 C19 C37 124.37(13) yes
C29 C19 C37 120.06(14) yes
C6 C20 C29 121.15(14) yes
C6 C21 C25 123.49(13) yes
C6 C21 C30 118.53(13) yes
C25 C21 C30 117.92(14) yes
C3 C22 C24 119.01(15) yes
C7 C23 C40 119.99(13) yes
C7 C23 C42 117.48(14) yes
C40 C23 C42 122.44(14) yes
C22 C24 C30 121.57(14) yes
C21 C25 C26 131.99(14) yes
C21 C25 C36 135.34(14) yes
C26 C25 C36 91.96(11) yes
C25 C26 C28 116.47(12) yes
C25 C26 C32 114.85(13) yes
C25 C26 C40 86.34(11) yes
C28 C26 C32 107.70(13) yes
C28 C26 C40 119.26(12) yes
C32 C26 C40 111.24(12) yes
C11 C27 C33 119.66(14) yes
N9 C28 C26 177.28(16) yes
C19 C29 C20 120.26(14) yes
C5 C30 C21 121.03(14) yes
C5 C30 C24 118.26(13) yes
C21 C30 C24 120.71(13) yes
C6 C31 C37 122.38(14) yes
N39 C32 C26 178.25(16) yes
C2 C33 C27 121.83(14) yes
C7 C34 C35 119.32(15) yes
O1 C35 C34 124.77(14) yes
O1 C35 C38 115.81(13) yes
C34 C35 C38 119.42(14) yes
C15 C36 C25 136.59(14) yes
C15 C36 C40 128.10(14) yes
C25 C36 C40 94.89(12) yes
C19 C37 C31 119.11(14) yes
C35 C38 C42 120.62(14) yes
C2 C40 C23 115.77(12) yes
C2 C40 C26 112.05(12) yes
C2 C40 C36 110.48(12) yes
C23 C40 C26 113.50(12) yes
C23 C40 C36 116.80(12) yes
C26 C40 C36 84.27(10) yes
C23 C42 C38 120.82(15) yes
C11 C43 C18 120.32(14) yes

loop_
_geom_bond_atom_site_label_1
_geom_bond_atom_site_label_2
_geom_bond_distance
_geom_bond_publ_flag
O1 C35 1.3673(18) yes
O1 C44 1.431(2) yes
O2 C13 1.437(2) yes
O2 C19 1.3560(18) yes
O3 C3 1.3687(18) yes
O3 C16 1.435(2) yes
O4 C8 1.429(2) yes
O4 C11 1.3614(19) yes
N9 C28 1.145(2) yes
N14 C12 1.148(2) yes
N39 C32 1.147(2) yes
N41 C17 1.1443(19) yes
C2 C18 1.401(2) yes
C2 C33 1.398(2) yes
C2 C40 1.525(2) yes
C3 C10 1.392(3) yes
C3 C22 1.391(3) yes
C5 C10 1.380(2) yes
C5 C30 1.402(2) yes
C6 C20 1.411(2) yes
C6 C21 1.458(2) yes
C6 C31 1.404(2) yes
C7 C23 1.390(2) yes
C7 C34 1.389(2) yes
C11 C27 1.392(2) yes
C11 C43 1.390(2) yes
C12 C15 1.434(3) yes
C15 C17 1.438(2) yes
C15 C36 1.359(2) yes
C18 C43 1.377(2) yes
C19 C29 1.395(2) yes
C19 C37 1.392(2) yes
C20 C29 1.373(2) yes
C21 C25 1.372(2) yes
C21 C30 1.482(2) yes
C22 C24 1.388(2) yes
C23 C40 1.531(2) yes
C23 C42 1.401(2) yes
C24 C30 1.392(2) yes
C25 C26 1.547(2) yes
C25 C36 1.437(2) yes
C26 C28 1.473(2) yes
C26 C32 1.468(3) yes
C26 C40 1.658(2) yes
C27 C33 1.386(2) yes
C31 C37 1.377(2) yes
C34 C35 1.387(2) yes
C35 C38 1.392(3) yes
C36 C40 1.541(2) yes
C38 C42 1.383(3) yes
